data_7001008
loop_
_publ_author_name
'Alexander, Sean G.'
'Cole, Marcus L.'
'Furfari, Samantha K.'
'Kloth, Marc'

_publ_section_title
;
 Hydride--bromide exchange at an NHC---a new route to brominated alanes
 and gallanes
;
_journal_coden_ASTM DTARAF
_journal_issue 16
_journal_name_full 'Dalton Transactions'
_journal_page_first 2909
_journal_page_last 2911
_journal_paper_doi 10.1039/b821367d
_journal_year 2009
_chemical_compound_source toluene
_chemical_formula_moiety 'C21 H25 Al Br2 N2'
_chemical_formula_sum 'C21 H25 Al Br2 N2'
_chemical_formula_weight 492.23
_chemical_name_common '[AlBr2H(IMes)]'
_chemical_temperature_decomposition 545
_space_group_IT_number 61
_symmetry_cell_setting orthorhombic
_symmetry_Int_Tables_number 61
_symmetry_space_group_name_Hall '-P 2ac 2ab'
_symmetry_space_group_name_H-M 'P b c a'
_atom_sites_solution_hydrogens geom
_atom_sites_solution_primary direct
_atom_sites_solution_secondary difmap
_audit_creation_method SHELXL-97
_cell_angle_alpha 90.00
_cell_angle_beta 90.00
_cell_angle_gamma 90.00
_cell_formula_units_Z 8
_cell_length_a 14.1065(2)
_cell_length_b 16.5232(3)
_cell_length_c 19.4059(3)
_cell_measurement_temperature 123(2)
_cell_volume 4523.21(13)
_computing_cell_refinement DENZO-SMN
_computing_data_collection 'Nonius Collect'
_computing_data_reduction X-Seed
_computing_molecular_graphics 'X-Seed / POV-Ray'
_computing_publication_material 'Microsoft Office 2000'
_computing_structure_refinement 'SHELXL-97 (Sheldrick, 1997)'
_computing_structure_solution 'SHELXS-97 (Sheldrick, 1990)'
_diffrn_ambient_temperature 123(2)
_diffrn_measured_fraction_theta_full 0.972
_diffrn_measured_fraction_theta_max 0.972
_diffrn_measurement_device_type 'Nonius Kappa CCD'
_diffrn_measurement_method 'psi and omega scans'
_diffrn_radiation_monochromator g'graphite'
_diffrn_radiation_probe x-ray
_diffrn_radiation_type MoK\a
_diffrn_radiation_wavelength 0.71073
_diffrn_reflns_av_R_equivalents 0.1178
_diffrn_reflns_av_sigmaI/netI 0.0821
_diffrn_reflns_limit_h_max 19
_diffrn_reflns_limit_h_min -19
_diffrn_reflns_limit_k_max 22
_diffrn_reflns_limit_k_min -22
_diffrn_reflns_limit_l_max 21
_diffrn_reflns_limit_l_min -24
_diffrn_reflns_number 46827
_diffrn_reflns_theta_full 29.57
_diffrn_reflns_theta_max 29.57
_diffrn_reflns_theta_min 2.10
_diffrn_source 'fine-focus sealed tube'
_exptl_absorpt_coefficient_mu 3.630
_exptl_absorpt_correction_T_max 0.7129
_exptl_absorpt_correction_T_min 0.5305
_exptl_absorpt_correction_type empirical
_exptl_absorpt_process_details 'performed as part of the DENZO-SMN package'
_exptl_crystal_colour colourless
_exptl_crystal_density_diffrn 1.446
_exptl_crystal_density_method 'not measured'
_exptl_crystal_description prism
_exptl_crystal_F_000 1984
_exptl_crystal_size_max 0.20
_exptl_crystal_size_mid 0.10
_exptl_crystal_size_min 0.10
_refine_diff_density_max 2.959
_refine_diff_density_min -0.583
_refine_diff_density_rms 0.126
_refine_ls_extinction_method none
_refine_ls_goodness_of_fit_ref 1.021
_refine_ls_hydrogen_treatment mixed
_refine_ls_matrix_type full
_refine_ls_number_parameters 245
_refine_ls_number_reflns 6173
_refine_ls_number_restraints 0
_refine_ls_restrained_S_all 1.021
_refine_ls_R_factor_all 0.1176
_refine_ls_R_factor_gt 0.0537
_refine_ls_shift/su_max 0.000
_refine_ls_shift/su_mean 0.000
_refine_ls_structure_factor_coef Fsqd
_refine_ls_weighting_details 'calc w=1/[\s^2^(Fo^2^)+(0.0670P)^2^+2.8169P] where P=(Fo^2^+2Fc^2^)/3'
_refine_ls_weighting_scheme calc
_refine_ls_wR_factor_gt 0.1170
_refine_ls_wR_factor_ref 0.1403
_reflns_number_gt 3642
_reflns_number_total 6173
_reflns_threshold_expression >2sigma(I)
_cod_data_source_file B821367D.txt
_cod_data_source_block 1
_cod_depositor_comments
;
The following automatic conversions were performed:

'_chemical_melting_point' tag was changed to
'_chemical_temperature_decomposition' since the value had been '545
dec.'. The value '545 dec.' was changed to '545'.

Automatic conversion script
Id: cif_fix_values 1646 2011-03-28 12:23:43Z adriana 
;
_cod_database_code 7001008

loop_
_symmetry_equiv_pos_as_xyz
'x, y, z'
'-x+1/2, -y, z+1/2'
'x+1/2, -y+1/2, -z'
'-x, y+1/2, -z+1/2'
'-x, -y, -z'
'x-1/2, y, -z-1/2'
'-x-1/2, y-1/2, z'
'x, -y-1/2, z-1/2'

loop_
_atom_site_label
_atom_site_type_symbol
_atom_site_fract_x
_atom_site_fract_y
_atom_site_fract_z
_atom_site_U_iso_or_equiv
_atom_site_adp_type
_atom_site_occupancy
_atom_site_symmetry_multiplicity
_atom_site_calc_flag
_atom_site_refinement_flags
_atom_site_disorder_assembly
_atom_site_disorder_group
Br1 Br 0.66088(3) 0.24073(3) 0.34835(2) 0.02863(14) Uani 1 1 d . . .
Br2 Br 0.62795(3) 0.38144(3) 0.50003(2) 0.03285(14) Uani 1 1 d . . .
Al1 Al 0.71999(8) 0.35305(7) 0.40541(6) 0.0198(3) Uani 1 1 d . . .
N1 N 0.9320(2) 0.35242(19) 0.41056(15) 0.0170(7) Uani 1 1 d . . .
N2 N 0.8817(2) 0.28620(19) 0.49790(15) 0.0165(7) Uani 1 1 d . . .
C1 C 0.8514(3) 0.3252(2) 0.44046(19) 0.0170(8) Uani 1 1 d . . .
C2 C 1.0107(3) 0.3312(2) 0.44774(19) 0.0223(9) Uani 1 1 d . . .
H2 H 1.0748 0.3433 0.4367 0.027 Uiso 1 1 calc R . .
C3 C 0.9792(3) 0.2896(2) 0.5032(2) 0.0231(9) Uani 1 1 d . . .
H3 H 1.0169 0.2671 0.5389 0.028 Uiso 1 1 calc R . .
C4 C 0.9373(3) 0.3950(2) 0.34479(18) 0.0193(8) Uani 1 1 d . . .
C5 C 0.9342(3) 0.4795(2) 0.3457(2) 0.0222(9) Uani 1 1 d . . .
C6 C 0.9437(3) 0.5184(2) 0.2826(2) 0.0239(9) Uani 1 1 d . . .
H6 H 0.9424 0.5758 0.2814 0.029 Uiso 1 1 calc R . .
C7 C 0.9549(3) 0.4762(3) 0.2214(2) 0.0264(9) Uani 1 1 d . . .
C8 C 0.9560(3) 0.3921(3) 0.2236(2) 0.0248(9) Uani 1 1 d . . .
H8 H 0.9626 0.3628 0.1817 0.030 Uiso 1 1 calc R . .
C9 C 0.9477(3) 0.3496(2) 0.28487(19) 0.0209(8) Uani 1 1 d . . .
C10 C 0.9218(4) 0.5259(3) 0.4118(2) 0.0345(11) Uani 1 1 d . . .
H10A H 0.9145 0.5836 0.4015 0.052 Uiso 1 1 calc R . .
H10B H 0.9777 0.5180 0.4410 0.052 Uiso 1 1 calc R . .
H10C H 0.8653 0.5062 0.4359 0.052 Uiso 1 1 calc R . .
C11 C 0.9668(4) 0.5207(3) 0.1539(2) 0.0410(12) Uani 1 1 d . . .
H11A H 0.9818 0.4818 0.1173 0.061 Uiso 1 1 calc R . .
H11B H 1.0185 0.5600 0.1581 0.061 Uiso 1 1 calc R . .
H11C H 0.9079 0.5490 0.1425 0.061 Uiso 1 1 calc R . .
C12 C 0.9502(3) 0.2589(2) 0.2865(2) 0.0299(10) Uani 1 1 d . . .
H12A H 0.9620 0.2382 0.2399 0.045 Uiso 1 1 calc R . .
H12B H 0.8893 0.2383 0.3032 0.045 Uiso 1 1 calc R . .
H12C H 1.0010 0.2409 0.3173 0.045 Uiso 1 1 calc R . .
C13 C 0.8268(3) 0.2357(2) 0.5442(2) 0.0185(8) Uani 1 1 d . . .
C14 C 0.8116(3) 0.1555(2) 0.52523(19) 0.0189(8) Uani 1 1 d . . .
C15 C 0.7665(3) 0.1050(2) 0.57242(19) 0.0207(9) Uani 1 1 d . . .
H15 H 0.7553 0.0501 0.5603 0.025 Uiso 1 1 calc R . .
C16 C 0.7374(3) 0.1325(2) 0.63681(19) 0.0211(9) Uani 1 1 d . . .
C17 C 0.7532(3) 0.2137(2) 0.65310(19) 0.0218(9) Uani 1 1 d . . .
H17 H 0.7321 0.2336 0.6964 0.026 Uiso 1 1 calc R . .
C18 C 0.7988(3) 0.2662(2) 0.6080(2) 0.0227(9) Uani 1 1 d . . .
C19 C 0.8469(3) 0.1221(2) 0.4571(2) 0.0250(9) Uani 1 1 d . . .
H19A H 0.8133 0.1487 0.4191 0.038 Uiso 1 1 calc R . .
H19B H 0.8352 0.0637 0.4553 0.038 Uiso 1 1 calc R . .
H19C H 0.9151 0.1324 0.4528 0.038 Uiso 1 1 calc R . .
C20 C 0.6938(3) 0.0759(3) 0.6883(2) 0.0308(10) Uani 1 1 d . . .
H20A H 0.6527 0.0372 0.6644 0.046 Uiso 1 1 calc R . .
H20B H 0.6561 0.1070 0.7215 0.046 Uiso 1 1 calc R . .
H20C H 0.7440 0.0466 0.7127 0.046 Uiso 1 1 calc R . .
C21 C 0.8193(3) 0.3522(3) 0.6282(2) 0.0315(10) Uani 1 1 d . . .
H21A H 0.8879 0.3594 0.6333 0.047 Uiso 1 1 calc R . .
H21B H 0.7879 0.3643 0.6720 0.047 Uiso 1 1 calc R . .
H21C H 0.7956 0.3888 0.5924 0.047 Uiso 1 1 calc R . .
H1 H 0.716(2) 0.4594(19) 0.3493(14) 0.000(8) Uiso 1 1 d . . .

loop_
_atom_site_aniso_label
_atom_site_aniso_U_11
_atom_site_aniso_U_22
_atom_site_aniso_U_33
_atom_site_aniso_U_23
_atom_site_aniso_U_13
_atom_site_aniso_U_12
Br1 0.0280(2) 0.0328(2) 0.0251(2) -0.00404(18) -0.00067(19) -0.00572(19)
Br2 0.0306(3) 0.0340(3) 0.0340(3) -0.00740(19) 0.00966(19) -0.00120(19)
Al1 0.0179(6) 0.0208(6) 0.0207(6) 0.0027(5) 0.0008(5) -0.0005(5)
N1 0.0174(16) 0.0180(16) 0.0155(16) 0.0018(13) 0.0020(13) -0.0013(13)
N2 0.0176(16) 0.0182(16) 0.0137(16) 0.0047(12) 0.0014(13) -0.0003(13)
C1 0.019(2) 0.0140(18) 0.018(2) -0.0006(15) -0.0008(16) -0.0004(15)
C2 0.019(2) 0.024(2) 0.023(2) 0.0034(17) -0.0021(17) -0.0012(16)
C3 0.019(2) 0.025(2) 0.025(2) 0.0031(18) -0.0050(18) 0.0024(17)
C4 0.0152(19) 0.028(2) 0.0146(19) 0.0059(16) 0.0024(15) 0.0005(16)
C5 0.024(2) 0.019(2) 0.023(2) 0.0031(16) -0.0033(17) -0.0043(16)
C6 0.026(2) 0.019(2) 0.027(2) 0.0058(17) -0.0005(18) -0.0024(17)
C7 0.021(2) 0.036(3) 0.022(2) 0.0087(18) -0.0035(17) -0.0033(18)
C8 0.020(2) 0.034(2) 0.020(2) 0.0000(17) 0.0019(17) -0.0016(18)
C9 0.018(2) 0.024(2) 0.020(2) 0.0004(17) 0.0021(16) -0.0001(16)
C10 0.050(3) 0.024(2) 0.029(2) 0.0004(19) -0.001(2) 0.001(2)
C11 0.048(3) 0.047(3) 0.028(2) 0.015(2) 0.000(2) -0.004(2)
C12 0.038(3) 0.026(2) 0.025(2) -0.0018(18) 0.008(2) 0.0030(19)
C13 0.017(2) 0.021(2) 0.017(2) 0.0049(15) 0.0009(16) 0.0014(16)
C14 0.0166(19) 0.020(2) 0.020(2) 0.0007(16) -0.0008(16) 0.0032(16)
C15 0.016(2) 0.021(2) 0.025(2) 0.0034(17) -0.0012(16) 0.0009(16)
C16 0.0146(19) 0.030(2) 0.018(2) 0.0062(16) -0.0010(16) 0.0046(16)
C17 0.023(2) 0.028(2) 0.015(2) 0.0006(17) 0.0027(17) 0.0032(17)
C18 0.026(2) 0.021(2) 0.022(2) 0.0006(17) -0.0021(17) 0.0049(17)
C19 0.030(2) 0.022(2) 0.023(2) -0.0025(16) 0.0006(18) 0.0002(18)
C20 0.026(2) 0.032(3) 0.034(3) 0.010(2) 0.007(2) 0.0021(19)
C21 0.047(3) 0.028(2) 0.020(2) -0.0029(18) 0.004(2) -0.002(2)

loop_
_atom_type_symbol
_atom_type_description
_atom_type_scat_dispersion_real
_atom_type_scat_dispersion_imag
_atom_type_scat_source
C C 0.0033 0.0016 'International Tables Vol C Tables 4.2.6.8 and 6.1.1.4'
H H 0.0000 0.0000 'International Tables Vol C Tables 4.2.6.8 and 6.1.1.4'
N N 0.0061 0.0033 'International Tables Vol C Tables 4.2.6.8 and 6.1.1.4'
Al Al 0.0645 0.0514 'International Tables Vol C Tables 4.2.6.8 and 6.1.1.4'
Br Br -0.2901 2.4595 'International Tables Vol C Tables 4.2.6.8 and 6.1.1.4'

loop_
_geom_angle_atom_site_label_1
_geom_angle_atom_site_label_2
_geom_angle_atom_site_label_3
_geom_angle
_geom_angle_site_symmetry_1
_geom_angle_site_symmetry_3
_geom_angle_publ_flag
C1 Al1 Br2 107.15(12) . . ?
C1 Al1 Br1 107.93(12) . . ?
Br2 Al1 Br1 110.01(5) . . ?
C1 Al1 H1 113.2(9) . . ?
Br2 Al1 H1 103.5(8) . . ?
Br1 Al1 H1 114.8(8) . . ?
C1 N1 C2 111.7(3) . . ?
C1 N1 C4 125.3(3) . . ?
C2 N1 C4 122.8(3) . . ?
C1 N2 C3 110.8(3) . . ?
C1 N2 C13 127.9(3) . . ?
C3 N2 C13 120.7(3) . . ?
N1 C1 N2 104.2(3) . . ?
N1 C1 Al1 123.3(3) . . ?
N2 C1 Al1 132.2(3) . . ?
C3 C2 N1 106.4(3) . . ?
C3 C2 H2 126.8 . . ?
N1 C2 H2 126.8 . . ?
C2 C3 N2 106.8(3) . . ?
C2 C3 H3 126.6 . . ?
N2 C3 H3 126.6 . . ?
C9 C4 C5 123.5(3) . . ?
C9 C4 N1 118.5(3) . . ?
C5 C4 N1 118.0(3) . . ?
C6 C5 C4 116.6(4) . . ?
C6 C5 C10 121.8(4) . . ?
C4 C5 C10 121.5(3) . . ?
C7 C6 C5 122.3(4) . . ?
C7 C6 H6 118.9 . . ?
C5 C6 H6 118.9 . . ?
C6 C7 C8 118.5(4) . . ?
C6 C7 C11 120.8(4) . . ?
C8 C7 C11 120.7(4) . . ?
C9 C8 C7 122.1(4) . . ?
C9 C8 H8 119.0 . . ?
C7 C8 H8 119.0 . . ?
C8 C9 C4 117.0(4) . . ?
C8 C9 C12 121.4(4) . . ?
C4 C9 C12 121.6(3) . . ?
C5 C10 H10A 109.5 . . ?
C5 C10 H10B 109.5 . . ?
H10A C10 H10B 109.5 . . ?
C5 C10 H10C 109.5 . . ?
H10A C10 H10C 109.5 . . ?
H10B C10 H10C 109.5 . . ?
C7 C11 H11A 109.5 . . ?
C7 C11 H11B 109.5 . . ?
H11A C11 H11B 109.5 . . ?
C7 C11 H11C 109.5 . . ?
H11A C11 H11C 109.5 . . ?
H11B C11 H11C 109.5 . . ?
C9 C12 H12A 109.5 . . ?
C9 C12 H12B 109.5 . . ?
H12A C12 H12B 109.5 . . ?
C9 C12 H12C 109.5 . . ?
H12A C12 H12C 109.5 . . ?
H12B C12 H12C 109.5 . . ?
C14 C13 C18 122.4(4) . . ?
C14 C13 N2 117.7(3) . . ?
C18 C13 N2 119.6(3) . . ?
C13 C14 C15 117.8(4) . . ?
C13 C14 C19 121.7(3) . . ?
C15 C14 C19 120.3(4) . . ?
C16 C15 C14 122.0(4) . . ?
C16 C15 H15 119.0 . . ?
C14 C15 H15 119.0 . . ?
C15 C16 C17 118.0(4) . . ?
C15 C16 C20 121.1(4) . . ?
C17 C16 C20 120.9(4) . . ?
C18 C17 C16 122.1(4) . . ?
C18 C17 H17 118.9 . . ?
C16 C17 H17 118.9 . . ?
C17 C18 C13 117.7(4) . . ?
C17 C18 C21 121.1(4) . . ?
C13 C18 C21 121.3(4) . . ?
C14 C19 H19A 109.5 . . ?
C14 C19 H19B 109.5 . . ?
H19A C19 H19B 109.5 . . ?
C14 C19 H19C 109.5 . . ?
H19A C19 H19C 109.5 . . ?
H19B C19 H19C 109.5 . . ?
C16 C20 H20A 109.5 . . ?
C16 C20 H20B 109.5 . . ?
H20A C20 H20B 109.5 . . ?
C16 C20 H20C 109.5 . . ?
H20A C20 H20C 109.5 . . ?
H20B C20 H20C 109.5 . . ?
C18 C21 H21A 109.5 . . ?
C18 C21 H21B 109.5 . . ?
H21A C21 H21B 109.5 . . ?
C18 C21 H21C 109.5 . . ?
H21A C21 H21C 109.5 . . ?
H21B C21 H21C 109.5 . . ?

loop_
_geom_bond_atom_site_label_1
_geom_bond_atom_site_label_2
_geom_bond_distance
_geom_bond_site_symmetry_2
_geom_bond_publ_flag
Br1 Al1 2.3164(13) . ?
Br2 Al1 2.2973(13) . ?
Al1 C1 2.028(4) . ?
Al1 H1 2.07(3) . ?
N1 C1 1.353(5) . ?
N1 C2 1.370(5) . ?
N1 C4 1.459(5) . ?
N2 C1 1.357(5) . ?
N2 C3 1.380(5) . ?
N2 C13 1.450(5) . ?
C2 C3 1.351(5) . ?
C2 H2 0.9500 . ?
C3 H3 0.9500 . ?
C4 C9 1.391(5) . ?
C4 C5 1.397(5) . ?
C5 C6 1.389(5) . ?
C5 C10 1.504(6) . ?
C6 C7 1.386(6) . ?
C6 H6 0.9500 . ?
C7 C8 1.392(6) . ?
C7 C11 1.511(6) . ?
C8 C9 1.386(5) . ?
C8 H8 0.9500 . ?
C9 C12 1.500(6) . ?
C10 H10A 0.9800 . ?
C10 H10B 0.9800 . ?
C10 H10C 0.9800 . ?
C11 H11A 0.9800 . ?
C11 H11B 0.9800 . ?
C11 H11C 0.9800 . ?
C12 H12A 0.9800 . ?
C12 H12B 0.9800 . ?
C12 H12C 0.9800 . ?
C13 C14 1.393(5) . ?
C13 C18 1.393(5) . ?
C14 C15 1.393(5) . ?
C14 C19 1.517(5) . ?
C15 C16 1.392(5) . ?
C15 H15 0.9500 . ?
C16 C17 1.396(6) . ?
C16 C20 1.500(6) . ?
C17 C18 1.391(6) . ?
C17 H17 0.9500 . ?
C18 C21 1.501(6) . ?
C19 H19A 0.9800 . ?
C19 H19B 0.9800 . ?
C19 H19C 0.9800 . ?
C20 H20A 0.9800 . ?
C20 H20B 0.9800 . ?
C20 H20C 0.9800 . ?
C21 H21A 0.9800 . ?
C21 H21B 0.9800 . ?
C21 H21C 0.9800 . ?
